data_7053432
loop_
_publ_author_name
'Hobbs, Matthew G.'
'Forster, Taryn D.'
'Borau-Garcia, Javier'
'Knapp, Chrissy J.'
'Tuononen, Heikki M.'
'Roesler, Roland'

_publ_section_title
;
 The influence of electron delocalization upon the stability and structure
 of potential N-heterocyclic carbene precursors with
 1,3-diaryl-imidazolidine-4,5-dione skeletons
;
_journal_issue 7
_journal_name_full 'New Journal of Chemistry'
_journal_page_first 1295
_journal_paper_doi 10.1039/b9nj00771g
_journal_volume 34
_journal_year 2010
_chemical_formula_moiety 'C15 H1 Cl1 F10 N2 O2'
_chemical_formula_sum 'C15 H Cl F10 N2 O2'
_chemical_formula_weight 466.62
_chemical_name_common 2-chloro-1,3-bis(perfluorophenyl)imidazolidine-4,5-dione
_chemical_name_systematic
;
2-chloro-1,3-bis(perfluorophenyl)imidazolidine-4,5-dione
;
_space_group_IT_number 36
_symmetry_cell_setting orthorhombic
_symmetry_space_group_name_Hall 'C 2c -2'
_symmetry_space_group_name_H-M 'C m c 21'
_atom_sites_solution_hydrogens geom
_atom_sites_solution_primary direct
_atom_sites_solution_secondary difmap
_audit_creation_method SHELXL-97
_cell_angle_alpha 90.00
_cell_angle_beta 90.00
_cell_angle_gamma 90.00
_cell_formula_units_Z 4
_cell_length_a 25.723(1)
_cell_length_b 10.273(2)
_cell_length_c 6.031(1)
_cell_measurement_reflns_used 1016
_cell_measurement_temperature 173(2)
_cell_measurement_theta_max 27.50
_cell_measurement_theta_min 3.09
_cell_volume 1593.7(4)
_computing_cell_refinement 'HKL DENZO (Otwinowski & Minor, 1997)'
_computing_data_collection 'COLLECT (Hooft, 1998)'
_computing_data_reduction 'SCALEPACK (Otwinowski & Minor, 1997)'
_computing_molecular_graphics 'ORTEP-3 for Windows (Farrugia, 1997)'
_computing_publication_material 'SHELXL-97 (Sheldrick, 2008)'
_computing_structure_refinement 'SHELXL-97 (Sheldrick, 2008)'
_computing_structure_solution 'SHELXS-97 (Sheldrick, 2008)'
_diffrn_ambient_temperature 173(2)
_diffrn_measured_fraction_theta_full 0.990
_diffrn_measured_fraction_theta_max 0.990
_diffrn_measurement_device_type 'Nonius KappaCCD'
_diffrn_measurement_method ' \w and \f '
_diffrn_radiation_monochromator graphite
_diffrn_radiation_source 'fine-focus sealed tube'
_diffrn_radiation_type MoK\a
_diffrn_radiation_wavelength 0.71073
_diffrn_reflns_av_R_equivalents 0.0562
_diffrn_reflns_av_sigmaI/netI 0.0429
_diffrn_reflns_limit_h_max 29
_diffrn_reflns_limit_h_min -33
_diffrn_reflns_limit_k_max 13
_diffrn_reflns_limit_k_min -12
_diffrn_reflns_limit_l_max 7
_diffrn_reflns_limit_l_min -7
_diffrn_reflns_number 4697
_diffrn_reflns_theta_full 27.50
_diffrn_reflns_theta_max 27.50
_diffrn_reflns_theta_min 3.09
_diffrn_standards_number 0
_exptl_absorpt_coefficient_mu 0.369
_exptl_absorpt_correction_T_max 0.9890
_exptl_absorpt_correction_T_min 0.9711
_exptl_absorpt_correction_type multi-scan
_exptl_absorpt_process_details 'SORTAV: (Blessing, 1997)'
_exptl_crystal_colour colorless
_exptl_crystal_density_diffrn 1.945
_exptl_crystal_density_method 'not measured'
_exptl_crystal_description needles
_exptl_crystal_F_000 912
_exptl_crystal_size_max 0.08
_exptl_crystal_size_mid 0.03
_exptl_crystal_size_min 0.03
_refine_diff_density_max 0.220
_refine_diff_density_min -0.334
_refine_diff_density_rms 0.057
_refine_ls_extinction_method none
_refine_ls_goodness_of_fit_ref 1.098
_refine_ls_hydrogen_treatment constr
_refine_ls_matrix_type full
_refine_ls_number_parameters 139
_refine_ls_number_reflns 1016
_refine_ls_number_restraints 1
_refine_ls_restrained_S_all 1.097
_refine_ls_R_factor_all 0.0563
_refine_ls_R_factor_gt 0.0374
_refine_ls_shift/su_max 0.000
_refine_ls_shift/su_mean 0.000
_refine_ls_structure_factor_coef Fsqd
_refine_ls_weighting_details 'calc w=1/[\s^2^(Fo^2^)+(0.0450P)^2^+0.0000P] where P=(Fo^2^+2Fc^2^)/3'
_refine_ls_weighting_scheme calc
_refine_ls_wR_factor_gt 0.0774
_refine_ls_wR_factor_ref 0.0835
_reflns_number_gt 814
_reflns_number_total 1016
_reflns_threshold_expression >2sigma(I)
_cod_data_source_file b9nj00771g.txt
_cod_data_source_block 1a
_cod_depositor_comments
;
The following automatic conversions were performed:

'_symmetry_cell_setting' value 'Orthorhombic' changed to
'orthorhombic' according to
/home/saulius/struct/CIF-dictionaries/cif_core.dic dictionary named
'cif_core.dic' version 2.4.2 from
2011-04-26.

'_exptl_absorpt_correction_type' value 'Multi-scan'
changed to 'multi-scan' according to
/home/saulius/struct/CIF-dictionaries/cif_core.dic dictionary named
'cif_core.dic' version 2.4.2 from 2011-04-26.

Automatic conversion script
Id: cif_fix_values 1891 2012-01-12 08:04:46Z andrius 
;
_cod_original_formula_sum 'C15 H1 Cl1 F10 N2 O2'
_cod_database_code 7053432

loop_
_symmetry_equiv_pos_as_xyz
'x, y, z'
'-x, -y, z+1/2'
'-x, y, z'
'x, -y, z+1/2'
'x+1/2, y+1/2, z'
'-x+1/2, -y+1/2, z+1/2'
'-x+1/2, y+1/2, z'
'x+1/2, -y+1/2, z+1/2'

loop_
_atom_site_label
_atom_site_type_symbol
_atom_site_fract_x
_atom_site_fract_y
_atom_site_fract_z
_atom_site_U_iso_or_equiv
_atom_site_adp_type
_atom_site_occupancy
_atom_site_symmetry_multiplicity
_atom_site_calc_flag
_atom_site_refinement_flags
C1 C 0.0000 0.2484(4) 0.6460(8) 0.0261(10) Uani 1 2 d S
H1 H 0.0000 0.3151 0.5251 0.031 Uiso 1 2 calc SR
C2 C 0.02994(12) 0.2747(3) 1.0114(6) 0.0295(7) Uani 1 1 d .
C3 C 0.09545(11) 0.2571(3) 0.7134(5) 0.0277(7) Uani 1 1 d .
C4 C 0.11673(13) 0.3519(3) 0.5780(5) 0.0297(8) Uani 1 1 d .
C5 C 0.16611(13) 0.3397(3) 0.4937(6) 0.0338(8) Uani 1 1 d .
C6 C 0.19507(12) 0.2313(3) 0.5446(7) 0.0362(8) Uani 1 1 d .
C7 C 0.17520(13) 0.1361(3) 0.6806(6) 0.0331(8) Uani 1 1 d .
C8 C 0.12598(12) 0.1488(3) 0.7622(6) 0.0298(7) Uani 1 1 d .
F1 F 0.08860(8) 0.45749(15) 0.5289(4) 0.0396(5) Uani 1 1 d .
F2 F 0.18569(8) 0.4325(2) 0.3636(5) 0.0526(6) Uani 1 1 d .
F3 F 0.24358(8) 0.2192(2) 0.4661(4) 0.0503(6) Uani 1 1 d .
F4 F 0.20339(7) 0.0300(2) 0.7267(4) 0.0484(6) Uani 1 1 d .
F5 F 0.10638(7) 0.05452(19) 0.8904(4) 0.0436(5) Uani 1 1 d .
N1 N 0.04370(10) 0.2677(3) 0.7918(4) 0.0279(6) Uani 1 1 d .
O1 O 0.05755(9) 0.2819(3) 1.1710(4) 0.0375(6) Uani 1 1 d .
Cl1 Cl 0.0000 0.08740(10) 0.5315(2) 0.0340(3) Uani 1 2 d S

loop_
_atom_site_aniso_label
_atom_site_aniso_U_11
_atom_site_aniso_U_22
_atom_site_aniso_U_33
_atom_site_aniso_U_23
_atom_site_aniso_U_13
_atom_site_aniso_U_12
C1 0.025(2) 0.030(2) 0.023(2) 0.0002(18) 0.000 0.000
C2 0.0366(17) 0.0282(14) 0.0238(17) 0.0023(16) -0.0024(15) -0.0022(13)
C3 0.0252(16) 0.0352(16) 0.0228(18) 0.0001(14) -0.0018(14) -0.0055(13)
C4 0.0340(17) 0.0324(17) 0.0228(19) 0.0021(14) -0.0041(14) -0.0035(15)
C5 0.0356(16) 0.0398(18) 0.0260(19) 0.0029(16) 0.0037(15) -0.0117(16)
C6 0.0260(16) 0.0498(19) 0.0329(19) -0.003(2) 0.0033(17) -0.0072(15)
C7 0.0299(16) 0.0394(18) 0.0300(18) 0.0032(16) -0.0060(14) 0.0035(15)
C8 0.0287(16) 0.0323(16) 0.0283(18) 0.0031(15) -0.0035(14) -0.0064(14)
F1 0.0483(10) 0.0329(9) 0.0376(11) 0.0050(11) 0.0043(11) 0.0009(8)
F2 0.0499(12) 0.0537(13) 0.0542(16) 0.0203(11) 0.0163(12) -0.0075(11)
F3 0.0295(10) 0.0707(15) 0.0508(15) 0.0050(12) 0.0118(10) -0.0002(10)
F4 0.0340(10) 0.0514(15) 0.0598(16) 0.0122(12) -0.0013(10) 0.0088(10)
F5 0.0356(10) 0.0468(11) 0.0483(13) 0.0200(11) 0.0032(10) -0.0031(9)
N1 0.0243(13) 0.0362(14) 0.0230(15) 0.0011(12) -0.0022(11) -0.0023(12)
O1 0.0390(13) 0.0493(16) 0.0243(13) 0.0017(12) -0.0048(12) -0.0063(11)
Cl1 0.0336(6) 0.0348(5) 0.0335(6) -0.0055(6) 0.000 0.000

loop_
_atom_type_symbol
_atom_type_description
_atom_type_scat_dispersion_real
_atom_type_scat_dispersion_imag
_atom_type_scat_source
C C 0.0033 0.0016 'International Tables Vol C Tables 4.2.6.8 and 6.1.1.4'
H H 0.0000 0.0000 'International Tables Vol C Tables 4.2.6.8 and 6.1.1.4'
N N 0.0061 0.0033 'International Tables Vol C Tables 4.2.6.8 and 6.1.1.4'
O O 0.0106 0.0060 'International Tables Vol C Tables 4.2.6.8 and 6.1.1.4'
F F 0.0171 0.0103 'International Tables Vol C Tables 4.2.6.8 and 6.1.1.4'
Cl Cl 0.1484 0.1585 'International Tables Vol C Tables 4.2.6.8 and 6.1.1.4'

loop_
_geom_angle_atom_site_label_1
_geom_angle_atom_site_label_2
_geom_angle_atom_site_label_3
_geom_angle
_geom_angle_site_symmetry_1
_geom_angle_site_symmetry_3
N1 C1 N1 102.5(4) . 3
N1 C1 Cl1 111.2(2) . .
N1 C1 Cl1 111.2(2) 3 .
N1 C1 H1 110.5 . .
N1 C1 H1 110.5 3 .
Cl1 C1 H1 110.5 . .
O1 C2 N1 128.7(3) . .
O1 C2 C2 126.4(2) . 3
N1 C2 C2 104.95(17) . 3
C4 C3 C8 117.6(3) . .
C4 C3 N1 121.0(3) . .
C8 C3 N1 121.3(3) . .
F1 C4 C5 119.5(3) . .
F1 C4 C3 119.2(3) . .
C5 C4 C3 121.3(3) . .
F2 C5 C4 120.1(3) . .
F2 C5 C6 120.4(3) . .
C4 C5 C6 119.4(3) . .
F3 C6 C7 119.4(3) . .
F3 C6 C5 120.0(3) . .
C7 C6 C5 120.6(3) . .
F4 C7 C8 120.4(3) . .
F4 C7 C6 120.1(3) . .
C8 C7 C6 119.5(3) . .
F5 C8 C7 119.2(3) . .
F5 C8 C3 119.2(3) . .
C7 C8 C3 121.6(3) . .
C2 N1 C3 124.6(3) . .
C2 N1 C1 113.3(3) . .
C3 N1 C1 121.2(3) . .

loop_
_geom_bond_atom_site_label_1
_geom_bond_atom_site_label_2
_geom_bond_distance
_geom_bond_site_symmetry_2
C1 N1 1.441(4) .
C1 N1 1.441(4) 3
C1 Cl1 1.793(4) .
C1 H1 1.0000 .
C2 O1 1.198(4) .
C2 N1 1.373(5) .
C2 C2 1.540(6) 3
C3 C4 1.384(4) .
C3 C8 1.393(4) .
C3 N1 1.417(4) .
C4 F1 1.337(4) .
C4 C5 1.374(5) .
C5 F2 1.333(4) .
C5 C6 1.375(5) .
C6 F3 1.340(4) .
C6 C7 1.375(5) .
C7 F4 1.338(4) .
C7 C8 1.365(5) .
C8 F5 1.338(4) .

loop_
_geom_torsion_atom_site_label_1
_geom_torsion_atom_site_label_2
_geom_torsion_atom_site_label_3
_geom_torsion_atom_site_label_4
_geom_torsion
_geom_torsion_site_symmetry_1
C8 C3 C4 F1 -179.6(3) .
N1 C3 C4 F1 2.9(5) .
C8 C3 C4 C5 0.3(5) .
N1 C3 C4 C5 -177.2(3) .
F1 C4 C5 F2 -0.1(5) .
C3 C4 C5 F2 -180.0(3) .
F1 C4 C5 C6 179.9(3) .
C3 C4 C5 C6 0.0(5) .
F2 C5 C6 F3 1.0(5) .
C4 C5 C6 F3 -179.0(3) .
F2 C5 C6 C7 179.3(3) .
C4 C5 C6 C7 -0.7(5) .
F3 C6 C7 F4 -2.6(5) .
C5 C6 C7 F4 179.0(3) .
F3 C6 C7 C8 179.4(3) .
C5 C6 C7 C8 1.1(5) .
F4 C7 C8 F5 0.5(5) .
C6 C7 C8 F5 178.5(3) .
F4 C7 C8 C3 -178.8(3) .
C6 C7 C8 C3 -0.8(5) .
C4 C3 C8 F5 -179.2(3) .
N1 C3 C8 F5 -1.7(5) .
C4 C3 C8 C7 0.2(5) .
N1 C3 C8 C7 177.7(3) .
O1 C2 N1 C3 5.4(5) .
C2 C2 N1 C3 -175.9(2) 3
O1 C2 N1 C1 174.8(3) .
C2 C2 N1 C1 -6.5(3) 3
C4 C3 N1 C2 -119.0(3) .
C8 C3 N1 C2 63.6(4) .
C4 C3 N1 C1 72.4(5) .
C8 C3 N1 C1 -105.0(4) .
N1 C1 N1 C2 10.1(5) 3
Cl1 C1 N1 C2 -108.9(3) .
N1 C1 N1 C3 179.89(18) 3
Cl1 C1 N1 C3 60.9(4) .
